data_4517083
loop_
_publ_author_name
'Kaur, Ramanpreet'
'Perumal, S. S. R. R.'
'Bhattacharyya, Aninda J.'
'Yashonath, S.'
'Guru Row, T. N.'

_publ_section_title
;
 Structural Insights into Proton Conduction in Gallic Acid--Isoniazid
 Cocrystals
;
_journal_issue 2
_journal_name_full 'Crystal Growth &amp; Design'
_journal_page_first 423
_journal_paper_doi 10.1021/cg4018807
_journal_volume 14
_journal_year 2014
_chemical_compound_source 'see text'
_chemical_formula_moiety 'C7 H6 O5, C6 H7 N3 O'
_chemical_formula_sum 'C13 H13 N3 O6'
_chemical_formula_weight 307.26
_chemical_name_common 'gallic acid isoniazid'
_space_group_IT_number 2
_space_group_name_Hall '-P 1'
_space_group_name_H-M_alt 'P -1'
_symmetry_cell_setting triclinic
_symmetry_Int_Tables_number 2
_symmetry_space_group_name_Hall '-P 1'
_symmetry_space_group_name_H-M 'P -1'
_atom_sites_solution_hydrogens mixed
_cell_angle_alpha 93.376(8)
_cell_angle_beta 98.452(9)
_cell_angle_gamma 107.854(10)
_cell_formula_units_Z 4
_cell_length_a 8.7747(11)
_cell_length_b 11.9694(12)
_cell_length_c 13.4401(12)
_cell_measurement_reflns_used 189
_cell_measurement_temperature 433(2)
_cell_measurement_theta_max 20.1230
_cell_measurement_theta_min 3.6830
_cell_volume 1320.9(3)
_computing_cell_refinement 'CrysAlisPro CCD (Oxford Diffraction, 2009)'
_computing_data_collection 'CrysAlisPro CCD (Oxford Diffraction, 2009)'
_computing_data_reduction 'CrysAlisPro RED (Oxford Diffraction, 2009)'
_computing_molecular_graphics 'Ortep-3 (Farrugia, 1997) and CAMERON (Watkin et al., 1993)'
_computing_publication_material 'WinGX (Farrugia, 1999)'
_computing_structure_refinement 'SHELXL97 (Sheldrick, 2008)'
_computing_structure_solution 'SHELXS97  (Sheldrick, 2008)'
_diffrn_ambient_temperature 433(2)
_diffrn_measured_fraction_theta_full 30.4405
_diffrn_measured_fraction_theta_max 0.7733
_diffrn_measurement_device_type 'Oxford Xcalibur,Eos(Nova) CCD detector'
_diffrn_measurement_method '\w scans'
_diffrn_radiation_monochromator graphite
_diffrn_radiation_probe x-ray
_diffrn_radiation_source 'Enhance (Mo) X-ray Source'
_diffrn_radiation_type MoK\a
_diffrn_radiation_wavelength 0.71073
_diffrn_reflns_av_R_equivalents 0.1117
_diffrn_reflns_av_unetI/netI 0.0671
_diffrn_reflns_limit_h_max 10
_diffrn_reflns_limit_h_min -10
_diffrn_reflns_limit_k_max 14
_diffrn_reflns_limit_k_min -14
_diffrn_reflns_limit_l_max 15
_diffrn_reflns_limit_l_min -15
_diffrn_reflns_number 25734
_diffrn_reflns_reduction_process
;
;
_diffrn_reflns_theta_full 25.242
_diffrn_reflns_theta_max 25.000
_diffrn_reflns_theta_min 2.476
_exptl_absorpt_coefficient_mu 0.125
_exptl_absorpt_correction_T_max 20.1230
_exptl_absorpt_correction_T_min 3.689
_exptl_absorpt_correction_type multi-scan
_exptl_absorpt_process_details 'CrysAlis RED (Oxford Diffraction,2009)'
_exptl_crystal_colour ' colourless'
_exptl_crystal_density_diffrn 1.545
_exptl_crystal_density_method 'Not Measured'
_exptl_crystal_description ' block'
_exptl_crystal_F_000 640
_exptl_crystal_size_max 0.240
_exptl_crystal_size_mid 0.220
_exptl_crystal_size_min 0.200
_refine_diff_density_max 0.289
_refine_diff_density_min -0.270
_refine_diff_density_rms 0.064
_refine_ls_extinction_method none
_refine_ls_goodness_of_fit_ref 1.025
_refine_ls_hydrogen_treatment mixed
_refine_ls_matrix_type full
_refine_ls_number_parameters 415
_refine_ls_number_reflns 4639
_refine_ls_number_restraints 0
_refine_ls_restrained_S_all 1.025
_refine_ls_R_factor_all 0.1460
_refine_ls_R_factor_gt 0.0846
_refine_ls_shift/su_max 0.001
_refine_ls_shift/su_mean 0.000
_refine_ls_structure_factor_coef Fsqd
_refine_ls_weighting_details
;
 w=1/[\s^2^(Fo^2^)+(0.1203P)^2^+0.2008P]
 where P=(Fo^2^+2Fc^2^)/3
;
_refine_ls_weighting_scheme calc
_refine_ls_wR_factor_gt 0.2127
_refine_ls_wR_factor_ref 0.2491
_reflns_number_gt 2436
_reflns_number_total 4639
_reflns_threshold_expression >2sigma(I)
_cod_data_source_file cg4018807_si_003.cif
_cod_data_source_block x
_cod_depositor_comments
;
The following automatic conversions were performed:

data item '_symmetry_cell_setting' value 'Triclinic' was changed to
'triclinic' in accordance with the
/home/saulius/struct/COD-crude-data/automatic-downloads/DataCite-retrospective/ACS/depositions/lib/dictionaries/cif_core.dic
dictionary named 'cif_core.dic' version 2.4.2 last updated on
2011-04-26.

Automatic conversion script
Id: cif_fix_values 6909 2019-04-08 15:41:33Z antanas 

2020-04-07
Z value and formula fixed to values more according to usual
chemical conventions.                 miguel
;
_cod_original_formula_sum 'C26 H26 N6 O12'
_cod_original_formula_weight 614.53
_cod_original_formula_moiety '2(C7 H6 O5), 2(C6 H7 N3 O)'
_cod_original_formula_units_Z 2
_cod_database_code 4517083

loop_
_symmetry_equiv_pos_site_id
_symmetry_equiv_pos_as_xyz
1 x,y,z
2 -x,-y,-z

loop_
_atom_site_label
_atom_site_type_symbol
_atom_site_fract_x
_atom_site_fract_y
_atom_site_fract_z
_atom_site_U_iso_or_equiv
_atom_site_adp_type
_atom_site_occupancy
_atom_site_site_symmetry_order
_atom_site_calc_flag
_atom_site_refinement_flags_posn
_atom_site_refinement_flags_adp
C1 C 0.1444(5) 0.6223(4) 0.6093(3) 0.0466(10) Uani 1 1 d . .
C2 C 0.1167(5) 0.5138(4) 0.6461(3) 0.0494(11) Uani 1 1 d . .
H2 H 0.1549 0.4572 0.6175 0.059 Uiso 1 1 calc R U
C3 C 0.0327(5) 0.4893(3) 0.7251(3) 0.0464(10) Uani 1 1 d . .
C4 C -0.0247(5) 0.5723(3) 0.7689(3) 0.0424(10) Uani 1 1 d . .
C5 C 0.0040(5) 0.6815(3) 0.7328(3) 0.0452(10) Uani 1 1 d . .
C6 C 0.0904(5) 0.7072(4) 0.6530(3) 0.0468(10) Uani 1 1 d . .
H6 H 0.1113 0.7811 0.6294 0.056 Uiso 1 1 calc R U
C7 C 0.2294(5) 0.6508(4) 0.5215(3) 0.0534(11) Uani 1 1 d . .
C8 C 0.5894(5) 0.1826(3) 0.1455(3) 0.0439(10) Uani 1 1 d . .
C9 C 0.6499(5) 0.0992(4) 0.1028(3) 0.0524(11) Uani 1 1 d . .
H9 H 0.6296 0.0248 0.1254 0.063 Uiso 1 1 calc R U
C10 C 0.7408(5) 0.1287(3) 0.0263(3) 0.0498(11) Uani 1 1 d . .
C11 C 0.7656(5) 0.2367(4) -0.0106(3) 0.0460(10) Uani 1 1 d . .
C12 C 0.7052(5) 0.3199(3) 0.0331(3) 0.0447(10) Uani 1 1 d . .
C13 C 0.6175(5) 0.2921(4) 0.1103(3) 0.0480(10) Uani 1 1 d . .
H13 H 0.5770 0.3473 0.1389 0.058 Uiso 1 1 calc R U
C14 C 0.4984(5) 0.1504(4) 0.2302(3) 0.0512(11) Uani 1 1 d . .
C15 C 0.1515(5) 0.1104(3) 0.5871(3) 0.0445(10) Uani 1 1 d . .
C16 C 0.1489(5) 0.2116(4) 0.5436(3) 0.0503(11) Uani 1 1 d . .
H16 H 0.0879 0.2567 0.5650 0.060 Uiso 1 1 calc R U
C17 C 0.2378(6) 0.2445(4) 0.4681(3) 0.0600(13) Uani 1 1 d . .
H17 H 0.2366 0.3136 0.4403 0.072 Uiso 1 1 calc R U
C18 C 0.3292(6) 0.0867(4) 0.4754(3) 0.0625(13) Uani 1 1 d . .
H18 H 0.3929 0.0444 0.4529 0.075 Uiso 1 1 calc R U
C19 C 0.2436(6) 0.0466(4) 0.5509(3) 0.0569(12) Uani 1 1 d . .
H19 H 0.2474 -0.0226 0.5776 0.068 Uiso 1 1 calc R U
C20 C 0.0566(5) 0.0641(3) 0.6691(3) 0.0491(11) Uani 1 1 d . .
C21 C 0.3990(5) 0.2968(3) 0.8260(3) 0.0485(11) Uani 1 1 d . .
C22 C 0.4009(6) 0.4025(4) 0.7894(3) 0.0581(12) Uani 1 1 d . .
H22 H 0.3443 0.4481 0.8156 0.070 Uiso 1 1 calc R U
C23 C 0.4879(6) 0.4393(4) 0.7133(3) 0.0619(13) Uani 1 1 d . .
H23 H 0.4923 0.5122 0.6911 0.074 Uiso 1 1 calc R U
C24 C 0.5601(5) 0.2741(4) 0.7038(3) 0.0554(12) Uani 1 1 d . .
H24 H 0.6142 0.2288 0.6744 0.067 Uiso 1 1 calc R U
C25 C 0.4783(5) 0.2307(4) 0.7806(3) 0.0530(11) Uani 1 1 d . .
H25 H 0.4768 0.1577 0.8014 0.064 Uiso 1 1 calc R U
C26 C 0.3085(5) 0.2488(4) 0.9092(3) 0.0467(10) Uani 1 1 d . .
N1 N 0.3247(5) 0.1839(3) 0.4329(3) 0.0589(10) Uani 1 1 d . .
N2 N -0.0207(5) 0.1307(3) 0.7078(3) 0.0610(11) Uani 1 1 d . .
H2N H -0.0203 0.1954 0.6830 0.073 Uiso 1 1 calc R U
N3 N -0.1037(6) 0.0974(4) 0.7893(3) 0.0673(13) Uani 1 1 d . .
H2N3 H -0.0612 0.0521 0.8228 0.081 Uiso 1 1 d R U
N4 N 0.5660(5) 0.3758(3) 0.6698(3) 0.0575(10) Uani 1 1 d . .
N5 N 0.2794(5) 0.3264(3) 0.9716(2) 0.0575(10) Uani 1 1 d . .
H5N H 0.3097 0.3998 0.9617 0.069 Uiso 1 1 calc R U
N6 N 0.1995(6) 0.2917(4) 1.0543(3) 0.0600(11) Uani 1 1 d . .
H1N6 H 0.2594 0.2640 1.0959 0.072 Uiso 1 1 d R U
O1 O 0.0057(4) 0.3804(2) 0.7605(2) 0.0663(10) Uani 1 1 d . .
H1O H -0.0283 0.3816 0.8140 0.099 Uiso 1 1 calc R U
O2 O -0.1067(4) 0.5418(2) 0.8469(2) 0.0563(9) Uani 1 1 d . .
H2O H -0.1295 0.5986 0.8697 0.084 Uiso 1 1 calc R U
O3 O -0.0538(4) 0.7608(2) 0.7785(2) 0.0623(9) Uani 1 1 d . .
H3O H -0.0192 0.8251 0.7574 0.093 Uiso 1 1 calc R U
O4 O 0.2381(4) 0.7384(3) 0.4799(2) 0.0775(11) Uani 1 1 d . .
O5 O 0.2959(4) 0.5709(3) 0.4941(2) 0.0667(10) Uani 1 1 d . .
H5O H 0.3369 0.5890 0.4439 0.100 Uiso 1 1 calc R U
O6 O 0.7329(4) 0.4288(2) 0.0006(2) 0.0624(9) Uani 1 1 d . .
H6O H 0.7820 0.4327 -0.0472 0.094 Uiso 1 1 calc R U
O7 O 0.8562(4) 0.2707(2) -0.0849(2) 0.0558(8) Uani 1 1 d . .
H7O H 0.8537 0.2120 -0.1207 0.084 Uiso 1 1 calc R U
O8 O 0.8099(5) 0.0535(3) -0.0159(3) 0.0768(11) Uani 1 1 d . .
H8O H 0.7740 -0.0122 0.0025 0.115 Uiso 1 1 calc R U
O9 O 0.4735(4) 0.0558(3) 0.2633(2) 0.0758(11) Uani 1 1 d . .
O10 O 0.4490(5) 0.2351(3) 0.2659(2) 0.0724(10) Uani 1 1 d . .
H10O H 0.4155 0.2184 0.3187 0.109 Uiso 1 1 calc R U
O11 O 0.0535(4) -0.0317(3) 0.6983(2) 0.0737(11) Uani 1 1 d . .
O12 O 0.2663(4) 0.1432(3) 0.9178(2) 0.0681(10) Uani 1 1 d . .
H1N3 H -0.211(7) 0.045(5) 0.760(4) 0.09(2) Uiso 1 1 d . .
H2N6 H 0.107(8) 0.229(6) 1.024(5) 0.13(3) Uiso 1 1 d . .

loop_
_atom_site_aniso_label
_atom_site_aniso_U_11
_atom_site_aniso_U_22
_atom_site_aniso_U_33
_atom_site_aniso_U_23
_atom_site_aniso_U_13
_atom_site_aniso_U_12
C1 0.052(3) 0.048(2) 0.045(2) 0.0128(18) 0.027(2) 0.015(2)
C2 0.062(3) 0.045(2) 0.051(2) 0.0101(18) 0.031(2) 0.021(2)
C3 0.057(3) 0.037(2) 0.051(2) 0.0158(18) 0.025(2) 0.014(2)
C4 0.050(2) 0.039(2) 0.040(2) 0.0101(17) 0.0201(19) 0.0092(19)
C5 0.054(3) 0.039(2) 0.049(2) 0.0110(18) 0.022(2) 0.016(2)
C6 0.059(3) 0.045(2) 0.046(2) 0.0201(18) 0.025(2) 0.019(2)
C7 0.063(3) 0.049(3) 0.056(3) 0.017(2) 0.030(2) 0.017(2)
C8 0.053(3) 0.041(2) 0.046(2) 0.0124(17) 0.025(2) 0.019(2)
C9 0.067(3) 0.045(2) 0.056(2) 0.021(2) 0.035(2) 0.020(2)
C10 0.068(3) 0.038(2) 0.053(2) 0.0114(18) 0.033(2) 0.018(2)
C11 0.054(3) 0.047(2) 0.042(2) 0.0117(18) 0.026(2) 0.015(2)
C12 0.051(3) 0.040(2) 0.049(2) 0.0150(18) 0.021(2) 0.015(2)
C13 0.056(3) 0.046(2) 0.048(2) 0.0076(18) 0.024(2) 0.018(2)
C14 0.061(3) 0.048(3) 0.051(2) 0.015(2) 0.027(2) 0.018(2)
C15 0.053(3) 0.041(2) 0.043(2) 0.0074(17) 0.020(2) 0.014(2)
C16 0.064(3) 0.042(2) 0.053(2) 0.0109(19) 0.024(2) 0.021(2)
C17 0.075(3) 0.058(3) 0.060(3) 0.024(2) 0.035(3) 0.025(3)
C18 0.076(3) 0.068(3) 0.063(3) 0.016(2) 0.035(3) 0.037(3)
C19 0.070(3) 0.050(3) 0.062(3) 0.018(2) 0.027(2) 0.027(2)
C20 0.066(3) 0.037(2) 0.049(2) 0.0054(18) 0.027(2) 0.016(2)
C21 0.053(3) 0.045(2) 0.049(2) 0.0061(19) 0.023(2) 0.011(2)
C22 0.073(3) 0.057(3) 0.059(3) 0.019(2) 0.036(2) 0.030(2)
C23 0.084(4) 0.059(3) 0.056(3) 0.022(2) 0.038(3) 0.027(3)
C24 0.057(3) 0.062(3) 0.054(3) 0.007(2) 0.029(2) 0.021(2)
C25 0.063(3) 0.051(3) 0.056(2) 0.014(2) 0.027(2) 0.026(2)
C26 0.056(3) 0.043(2) 0.050(2) 0.0135(18) 0.023(2) 0.020(2)
N1 0.059(2) 0.068(3) 0.055(2) 0.0153(19) 0.0273(19) 0.020(2)
N2 0.087(3) 0.047(2) 0.069(2) 0.0243(18) 0.055(2) 0.028(2)
N3 0.093(4) 0.055(3) 0.068(3) 0.018(2) 0.055(3) 0.024(3)
N4 0.063(2) 0.063(2) 0.053(2) 0.0150(18) 0.0329(19) 0.018(2)
N5 0.085(3) 0.048(2) 0.056(2) 0.0183(16) 0.046(2) 0.026(2)
N6 0.083(3) 0.059(3) 0.057(2) 0.023(2) 0.044(2) 0.032(2)
O1 0.100(3) 0.0471(18) 0.075(2) 0.0271(15) 0.058(2) 0.0329(18)
O2 0.079(2) 0.0462(17) 0.0598(18) 0.0193(14) 0.0464(17) 0.0249(16)
O3 0.092(2) 0.0472(18) 0.0681(19) 0.0223(15) 0.0515(19) 0.0321(18)
O4 0.110(3) 0.072(2) 0.081(2) 0.0387(19) 0.068(2) 0.043(2)
O5 0.089(2) 0.063(2) 0.071(2) 0.0271(16) 0.0543(19) 0.0347(19)
O6 0.092(2) 0.0441(17) 0.0671(19) 0.0218(14) 0.0470(18) 0.0262(17)
O7 0.080(2) 0.0467(17) 0.0542(17) 0.0177(13) 0.0414(16) 0.0243(17)
O8 0.120(3) 0.059(2) 0.085(2) 0.0337(17) 0.073(2) 0.046(2)
O9 0.108(3) 0.061(2) 0.081(2) 0.0331(18) 0.064(2) 0.032(2)
O10 0.100(3) 0.069(2) 0.077(2) 0.0316(17) 0.062(2) 0.044(2)
O11 0.110(3) 0.0492(19) 0.082(2) 0.0277(17) 0.054(2) 0.032(2)
O12 0.098(3) 0.0468(19) 0.075(2) 0.0215(15) 0.048(2) 0.0270(18)

loop_
_atom_type_symbol
_atom_type_description
_atom_type_scat_dispersion_real
_atom_type_scat_dispersion_imag
_atom_type_scat_source
O O 0.0106 0.0060 'International Tables Vol C Tables 4.2.6.8 and 6.1.1.4'
N N 0.0061 0.0033 'International Tables Vol C Tables 4.2.6.8 and 6.1.1.4'
H H 0.0000 0.0000 'International Tables Vol C Tables 4.2.6.8 and 6.1.1.4'
C C 0.0033 0.0016 'International Tables Vol C Tables 4.2.6.8 and 6.1.1.4'

loop_
_geom_angle_atom_site_label_1
_geom_angle_atom_site_label_2
_geom_angle_atom_site_label_3
_geom_angle
C6 C1 C2 120.1(3)
C6 C1 C7 118.1(3)
C2 C1 C7 121.8(3)
C3 C2 C1 120.0(4)
C3 C2 H2 120.0
C1 C2 H2 120.0
C2 C3 C4 120.9(3)
C2 C3 O1 119.2(3)
C4 C3 O1 119.9(3)
O2 C4 C3 117.6(3)
O2 C4 C5 123.2(3)
C3 C4 C5 119.2(3)
O3 C5 C4 117.3(3)
O3 C5 C6 122.5(3)
C4 C5 C6 120.1(3)
C1 C6 C5 119.6(3)
C1 C6 H6 120.2
C5 C6 H6 120.2
O4 C7 O5 123.2(3)
O4 C7 C1 123.4(4)
O5 C7 C1 113.4(3)
C13 C8 C9 120.1(3)
C13 C8 C14 121.9(3)
C9 C8 C14 118.0(3)
C10 C9 C8 119.1(3)
C10 C9 H9 120.4
C8 C9 H9 120.4
O8 C10 C11 116.9(3)
O8 C10 C9 122.3(3)
C11 C10 C9 120.8(3)
O7 C11 C10 123.0(3)
O7 C11 C12 117.4(3)
C10 C11 C12 119.5(3)
O6 C12 C13 119.3(3)
O6 C12 C11 120.7(3)
C13 C12 C11 120.0(3)
C12 C13 C8 120.4(3)
C12 C13 H13 119.8
C8 C13 H13 119.8
O9 C14 O10 123.4(3)
O9 C14 C8 123.4(4)
O10 C14 C8 113.3(3)
C16 C15 C19 117.6(3)
C16 C15 C20 123.8(3)
C19 C15 C20 118.6(3)
C17 C16 C15 118.9(4)
C17 C16 H16 120.6
C15 C16 H16 120.6
N1 C17 C16 123.8(4)
N1 C17 H17 118.1
C16 C17 H17 118.1
N1 C18 C19 122.7(4)
N1 C18 H18 118.7
C19 C18 H18 118.7
C18 C19 C15 119.4(4)
C18 C19 H19 120.3
C15 C19 H19 120.3
O11 C20 N2 122.2(3)
O11 C20 C15 120.2(3)
N2 C20 C15 117.6(3)
C25 C21 C22 117.7(3)
C25 C21 C26 119.0(3)
C22 C21 C26 123.2(3)
C23 C22 C21 119.0(4)
C23 C22 H22 120.5
C21 C22 H22 120.5
N4 C23 C22 123.4(4)
N4 C23 H23 118.3
C22 C23 H23 118.3
N4 C24 C25 123.8(4)
N4 C24 H24 118.1
C25 C24 H24 118.1
C21 C25 C24 119.1(4)
C21 C25 H25 120.5
C24 C25 H25 120.5
O12 C26 N5 122.6(3)
O12 C26 C21 120.7(3)
N5 C26 C21 116.7(3)
C17 N1 C18 117.6(3)
C20 N2 N3 121.1(3)
C20 N2 H2N 119.4
N3 N2 H2N 119.4
N2 N3 H2N3 109.0
N2 N3 H1N3 107(3)
H2N3 N3 H1N3 103.1
C24 N4 C23 117.0(3)
C26 N5 N6 121.6(3)
C26 N5 H5N 119.2
N6 N5 H5N 119.2
N5 N6 H1N6 108.8
N5 N6 H2N6 102(4)
H1N6 N6 H2N6 108.5
C3 O1 H1O 109.5
C4 O2 H2O 109.5
C5 O3 H3O 109.5
C7 O5 H5O 109.5
C12 O6 H6O 109.5
C11 O7 H7O 109.5
C10 O8 H8O 109.5
C14 O10 H10O 109.5

loop_
_geom_bond_atom_site_label_1
_geom_bond_atom_site_label_2
_geom_bond_distance
C1 C6 1.382(5)
C1 C2 1.382(5)
C1 C7 1.488(5)
C2 C3 1.374(5)
C2 H2 0.9300
C3 C4 1.383(5)
C3 O1 1.379(4)
C4 O2 1.362(4)
C4 C5 1.385(5)
C5 O3 1.362(4)
C5 C6 1.398(5)
C6 H6 0.9300
C7 O4 1.204(5)
C7 O5 1.325(5)
C8 C13 1.382(5)
C8 C9 1.399(5)
C8 C14 1.487(5)
C9 C10 1.389(5)
C9 H9 0.9300
C10 O8 1.370(5)
C10 C11 1.378(5)
C11 O7 1.370(4)
C11 C12 1.401(5)
C12 O6 1.362(4)
C12 C13 1.377(5)
C13 H13 0.9300
C14 O9 1.210(5)
C14 O10 1.311(5)
C15 C16 1.382(5)
C15 C19 1.386(5)
C15 C20 1.507(5)
C16 C17 1.372(5)
C16 H16 0.9300
C17 N1 1.319(5)
C17 H17 0.9300
C18 N1 1.334(6)
C18 C19 1.373(6)
C18 H18 0.9300
C19 H19 0.9300
C20 O11 1.228(5)
C20 N2 1.324(5)
C21 C25 1.374(5)
C21 C22 1.380(6)
C21 C26 1.507(5)
C22 C23 1.378(5)
C22 H22 0.9300
C23 N4 1.331(5)
C23 H23 0.9300
C24 N4 1.314(5)
C24 C25 1.380(5)
C24 H24 0.9300
C25 H25 0.9300
C26 O12 1.222(5)
C26 N5 1.322(5)
N2 N3 1.413(4)
N2 H2N 0.8600
N3 H2N3 0.8601
N3 H1N3 0.97(5)
N5 N6 1.416(4)
N5 H5N 0.8600
N6 H1N6 0.8602
N6 H2N6 0.94(7)
O1 H1O 0.8200
O2 H2O 0.8200
O3 H3O 0.8200
O5 H5O 0.8200
O6 H6O 0.8200
O7 H7O 0.8200
O8 H8O 0.8200
O10 H10O 0.8200

loop_
_geom_torsion_atom_site_label_1
_geom_torsion_atom_site_label_2
_geom_torsion_atom_site_label_3
_geom_torsion_atom_site_label_4
_geom_torsion
C6 C1 C2 C3 1.2(7)
C7 C1 C2 C3 -177.7(4)
C1 C2 C3 C4 -0.2(7)
C1 C2 C3 O1 179.7(4)
C2 C3 C4 O2 -179.9(4)
O1 C3 C4 O2 0.2(6)
C2 C3 C4 C5 -0.4(7)
O1 C3 C4 C5 179.7(4)
O2 C4 C5 O3 -0.1(6)
C3 C4 C5 O3 -179.7(4)
O2 C4 C5 C6 179.5(4)
C3 C4 C5 C6 -0.1(6)
C2 C1 C6 C5 -1.7(7)
C7 C1 C6 C5 177.3(4)
O3 C5 C6 C1 -179.3(4)
C4 C5 C6 C1 1.1(7)
C6 C1 C7 O4 -8.3(7)
C2 C1 C7 O4 170.6(5)
C6 C1 C7 O5 171.2(4)
C2 C1 C7 O5 -9.9(7)
C13 C8 C9 C10 1.2(7)
C14 C8 C9 C10 -177.5(4)
C8 C9 C10 O8 177.1(4)
C8 C9 C10 C11 -2.8(7)
O8 C10 C11 O7 -0.9(7)
C9 C10 C11 O7 179.0(4)
O8 C10 C11 C12 -176.7(4)
C9 C10 C11 C12 3.2(7)
O7 C11 C12 O6 1.6(6)
C10 C11 C12 O6 177.6(4)
O7 C11 C12 C13 -178.0(4)
C10 C11 C12 C13 -2.0(7)
O6 C12 C13 C8 -179.2(4)
C11 C12 C13 C8 0.4(7)
C9 C8 C13 C12 0.0(7)
C14 C8 C13 C12 178.6(4)
C13 C8 C14 O9 -179.1(5)
C9 C8 C14 O9 -0.5(7)
C13 C8 C14 O10 0.4(6)
C9 C8 C14 O10 179.0(4)
C19 C15 C16 C17 -0.6(7)
C20 C15 C16 C17 -178.8(4)
C15 C16 C17 N1 1.2(7)
N1 C18 C19 C15 -1.7(8)
C16 C15 C19 C18 0.9(7)
C20 C15 C19 C18 179.2(4)
C16 C15 C20 O11 173.7(4)
C19 C15 C20 O11 -4.5(7)
C16 C15 C20 N2 -6.7(7)
C19 C15 C20 N2 175.1(4)
C25 C21 C22 C23 -3.2(7)
C26 C21 C22 C23 179.7(4)
C21 C22 C23 N4 2.7(8)
C22 C21 C25 C24 2.2(7)
C26 C21 C25 C24 179.5(4)
N4 C24 C25 C21 -0.7(7)
C25 C21 C26 O12 -20.4(7)
C22 C21 C26 O12 156.6(5)
C25 C21 C26 N5 159.0(4)
C22 C21 C26 N5 -24.0(7)
C16 C17 N1 C18 -1.9(7)
C19 C18 N1 C17 2.1(8)
O11 C20 N2 N3 3.6(7)
C15 C20 N2 N3 -175.9(4)
C25 C24 N4 C23 0.1(7)
C22 C23 N4 C24 -1.2(7)
O12 C26 N5 N6 1.3(7)
C21 C26 N5 N6 -178.1(4)
